data_4120112
loop_
_publ_author_name
'Tao Wu'
'Qian Zhang'
'Yang Hou'
'Le Wang'
'Chengyu Mao'
'Shou-Tian Zheng'
'Xianhui Bu'
'Pingyun Feng'

_publ_section_title
;
 Monocopper Doping in Cd-In-S Supertetrahedral Nanocluster via Two-Step
 Strategy and Enhanced Photoelectric Response
;
_journal_name_full 'Journal of the American Chemical Society'
_journal_page_first 10250
_journal_page_last 10253
_journal_paper_doi 10.1021/ja404181c
_journal_volume 135
_journal_year 2013
_chemical_formula_moiety 'Cd6 Cu0.40 In28 O4 S52'
_chemical_formula_sum 'Cd6 Cu0.4 In28 O4 S52'
_chemical_formula_weight 5645.90
_chemical_name_systematic
; 
 ? 
;
_space_group_IT_number 141
_symmetry_cell_setting tetragonal
_symmetry_space_group_name_Hall '-I 4bd 2'
_symmetry_space_group_name_H-M 'I 41/a m d :2'
_atom_sites_solution_hydrogens geom
_atom_sites_solution_primary direct
_atom_sites_solution_secondary difmap
_audit_creation_method SHELXL-97
_cell_angle_alpha 90.00
_cell_angle_beta 90.00
_cell_angle_gamma 90.00
_cell_formula_units_Z 4
_cell_length_a 27.4878(9)
_cell_length_b 27.4878(9)
_cell_length_c 26.6357(9)
_cell_measurement_temperature 150(2)
_cell_volume 20125.4(12)
_computing_cell_refinement 'Bruker SAINT'
_computing_data_collection 'Bruker SMART'
_computing_data_reduction 'Bruker SAINT'
_computing_molecular_graphics XP
_computing_publication_material XCIF
_computing_structure_refinement 'SHELXL-97 (Sheldrick, 2008)'
_computing_structure_solution 'SHELXS-97 (Sheldrick, 2008)'
_diffrn_ambient_temperature 150(2)
_diffrn_measured_fraction_theta_full 0.980
_diffrn_measured_fraction_theta_max 0.980
_diffrn_measurement_device_type 'Bruker Smart Apex CCD'
_diffrn_measurement_method 'Omega Scan'
_diffrn_radiation_monochromator graphite
_diffrn_radiation_source 'fine-focus sealed tube'
_diffrn_radiation_type MoK\a
_diffrn_radiation_wavelength 0.71073
_diffrn_reflns_av_R_equivalents 0.0743
_diffrn_reflns_av_sigmaI/netI 0.0353
_diffrn_reflns_limit_h_max 26
_diffrn_reflns_limit_h_min -25
_diffrn_reflns_limit_k_max 25
_diffrn_reflns_limit_k_min -26
_diffrn_reflns_limit_l_max 25
_diffrn_reflns_limit_l_min -24
_diffrn_reflns_number 46269
_diffrn_reflns_theta_full 20.00
_diffrn_reflns_theta_max 20.00
_diffrn_reflns_theta_min 1.48
_exptl_absorpt_coefficient_mu 4.344
_exptl_absorpt_correction_type multi-scan
_exptl_crystal_colour red
_exptl_crystal_density_diffrn 1.863
_exptl_crystal_description octahedral
_exptl_crystal_F_000 10142
_exptl_crystal_size_max 0.16
_exptl_crystal_size_mid 0.12
_exptl_crystal_size_min 0.09
_refine_diff_density_max 1.762
_refine_diff_density_min -1.010
_refine_diff_density_rms 0.263
_refine_ls_extinction_coef 0.000114(17)
_refine_ls_extinction_expression Fc^*^=kFc[1+0.001xFc^2^\l^3^/sin(2\q)]^-1/4^
_refine_ls_extinction_method SHELXL
_refine_ls_goodness_of_fit_ref 1.132
_refine_ls_hydrogen_treatment none
_refine_ls_matrix_type full
_refine_ls_number_parameters 121
_refine_ls_number_reflns 2447
_refine_ls_number_restraints 0
_refine_ls_restrained_S_all 1.132
_refine_ls_R_factor_all 0.1305
_refine_ls_R_factor_gt 0.0779
_refine_ls_shift/su_max 0.000
_refine_ls_shift/su_mean 0.000
_refine_ls_structure_factor_coef Fsqd
_refine_ls_weighting_details 'calc w=1/[\s^2^(Fo^2^)+(0.1232P)^2^+929.7145P] where P=(Fo^2^+2Fc^2^)/3'
_refine_ls_weighting_scheme calc
_refine_ls_wR_factor_gt 0.2095
_refine_ls_wR_factor_ref 0.2813
_reflns_number_gt 1431
_reflns_number_total 2447
_reflns_threshold_expression >2sigma(I)
_cod_data_source_file ja404181c_si_002_2.cif
_cod_data_source_block ISC-10-CuCdInS-0.4
_cod_original_sg_symbol_H-M 'I 41/a m d'
_cod_original_formula_sum 'Cd6 Cu0.40 In28 O4 S52'
_cod_database_code 4120112

loop_
_symmetry_equiv_pos_as_xyz
'x, y, z'
'-x+1/2, -y, z+1/2'
'-y+1/4, x+3/4, z+1/4'
'y+1/4, -x+1/4, z+3/4'
'-x+1/2, y, -z+1/2'
'x, -y, -z'
'y+1/4, x+3/4, -z+1/4'
'-y+1/4, -x+1/4, -z+3/4'
'x+1/2, y+1/2, z+1/2'
'-x+1, -y+1/2, z+1'
'-y+3/4, x+5/4, z+3/4'
'y+3/4, -x+3/4, z+5/4'
'-x+1, y+1/2, -z+1'
'x+1/2, -y+1/2, -z+1/2'
'y+3/4, x+5/4, -z+3/4'
'-y+3/4, -x+3/4, -z+5/4'
'-x, -y, -z'
'x-1/2, y, -z-1/2'
'y-1/4, -x-3/4, -z-1/4'
'-y-1/4, x-1/4, -z-3/4'
'x-1/2, -y, z-1/2'
'-x, y, z'
'-y-1/4, -x-3/4, z-1/4'
'y-1/4, x-1/4, z-3/4'
'-x+1/2, -y+1/2, -z+1/2'
'x, y+1/2, -z'
'y+1/4, -x-1/4, -z+1/4'
'-y+1/4, x+1/4, -z-1/4'
'x, -y+1/2, z'
'-x+1/2, y+1/2, z+1/2'
'-y+1/4, -x-1/4, z+1/4'
'y+1/4, x+1/4, z-1/4'

loop_
_atom_site_label
_atom_site_type_symbol
_atom_site_fract_x
_atom_site_fract_y
_atom_site_fract_z
_atom_site_U_iso_or_equiv
_atom_site_adp_type
_atom_site_occupancy
_atom_site_symmetry_multiplicity
_atom_site_calc_flag
_atom_site_refinement_flags
Cu1 Cu 0.0000 0.7500 0.1250 0.082(7) Uani 0.40 8 d SP
Cd1 Cd 0.14312(9) 0.7500 0.12441(8) 0.0623(10) Uani 0.50 2 d SP
In6 In 0.14312(9) 0.7500 0.12441(8) 0.0623(10) Uani 0.50 2 d SP
Cd2 Cd 0.07159(6) 0.67848(6) 0.02047(6) 0.0629(9) Uani 0.50 1 d P
In7 In 0.07159(6) 0.67848(6) 0.02047(6) 0.0629(9) Uani 0.50 1 d P
In1 In 0.28053(12) 0.7500 -0.08027(11) 0.1002(13) Uani 1 2 d S
In2 In 0.21750(7) 0.67585(7) 0.02001(6) 0.0737(9) Uani 1 1 d .
In3 In 0.14303(10) 0.7500 -0.08861(9) 0.0737(10) Uani 1 2 d S
In4 In 0.0000 0.7500 -0.08734(12) 0.0643(12) Uani 1 4 d S
In5 In 0.14541(6) 0.89541(6) 0.1250 0.0652(10) Uani 1 2 d S
S1 S 0.2894(3) 0.6749(3) -0.0321(3) 0.095(3) Uani 1 1 d .
S2 S 0.2139(4) 0.7500 -0.1409(4) 0.107(4) Uani 1 2 d S
S3 S 0.1443(2) 0.6752(2) -0.0353(2) 0.0665(19) Uani 1 1 d .
S4 S 0.0713(3) 0.7500 -0.1409(3) 0.075(3) Uani 1 2 d S
S5 S 0.2200(3) 0.7500 0.0743(3) 0.067(3) Uani 1 2 d S
S6 S 0.0000 0.6730(3) -0.0366(3) 0.060(3) Uani 1 2 d S
S7 S 0.0667(3) 0.7500 0.0761(3) 0.059(3) Uani 1 2 d S
S8 S 0.1483(2) 0.8221(2) 0.1802(2) 0.0622(19) Uani 1 1 d .
S9 S 0.1468(3) 0.9675(3) 0.1782(2) 0.079(2) Uani 1 1 d .
O1 O 0.3515(14) 0.7500 -0.1341(13) 0.192(18) Uani 1 2 d S

loop_
_atom_site_aniso_label
_atom_site_aniso_U_11
_atom_site_aniso_U_22
_atom_site_aniso_U_33
_atom_site_aniso_U_23
_atom_site_aniso_U_13
_atom_site_aniso_U_12
Cu1 0.076(10) 0.076(10) 0.092(18) 0.000 0.000 0.000
Cd1 0.0673(19) 0.0697(19) 0.0498(17) 0.000 0.0007(13) 0.000
In6 0.0673(19) 0.0697(19) 0.0498(17) 0.000 0.0007(13) 0.000
Cd2 0.0666(15) 0.0721(15) 0.0500(13) -0.0014(9) 0.0004(9) 0.0015(10)
In7 0.0666(15) 0.0721(15) 0.0500(13) -0.0014(9) 0.0004(9) 0.0015(10)
In1 0.094(2) 0.139(3) 0.068(2) 0.000 0.0074(17) 0.000
In2 0.0710(15) 0.0916(17) 0.0584(14) -0.0020(10) 0.0029(10) 0.0066(11)
In3 0.076(2) 0.094(2) 0.0510(17) 0.000 0.0058(14) 0.000
In4 0.071(3) 0.081(3) 0.042(2) 0.000 0.000 0.000
In5 0.0706(13) 0.0706(13) 0.0543(17) 0.0024(9) -0.0024(9) -0.0090(14)
S1 0.078(6) 0.131(7) 0.076(5) 0.004(5) 0.018(4) 0.014(5)
S2 0.088(9) 0.181(13) 0.053(6) 0.000 0.008(6) 0.000
S3 0.064(5) 0.087(5) 0.048(4) -0.002(3) 0.002(3) -0.001(4)
S4 0.067(7) 0.119(9) 0.038(5) 0.000 0.004(4) 0.000
S5 0.064(6) 0.083(7) 0.054(6) 0.000 -0.003(5) 0.000
S6 0.065(6) 0.069(6) 0.047(5) 0.002(4) 0.000 0.000
S7 0.065(6) 0.060(6) 0.052(6) 0.000 -0.012(4) 0.000
S8 0.072(5) 0.068(5) 0.047(4) 0.004(3) -0.001(3) -0.009(3)
S9 0.089(5) 0.074(5) 0.074(5) -0.013(4) 0.001(4) -0.020(4)
O1 0.15(3) 0.31(6) 0.12(3) 0.000 0.07(2) 0.000

loop_
_atom_type_symbol
_atom_type_description
_atom_type_scat_dispersion_real
_atom_type_scat_dispersion_imag
_atom_type_scat_source
S S 0.1246 0.1234 'International Tables Vol C Tables 4.2.6.8 and 6.1.1.4'
In In -0.7276 1.3100 'International Tables Vol C Tables 4.2.6.8 and 6.1.1.4'
Cd Cd -0.8075 1.2024 'International Tables Vol C Tables 4.2.6.8 and 6.1.1.4'
Cu Cu 0.3201 1.2651 'International Tables Vol C Tables 4.2.6.8 and 6.1.1.4'
O O 0.0106 0.0060 'International Tables Vol C Tables 4.2.6.8 and 6.1.1.4'

loop_
_geom_angle_atom_site_label_1
_geom_angle_atom_site_label_2
_geom_angle_atom_site_label_3
_geom_angle
_geom_angle_site_symmetry_1
_geom_angle_site_symmetry_3
S7 Cu1 S7 109.6(2) . 20_666
S7 Cu1 S7 109.2(4) . 10_464
S7 Cu1 S7 109.6(2) 20_666 10_464
S7 Cu1 S7 109.6(2) . 27_465
S7 Cu1 S7 109.2(4) 20_666 27_465
S7 Cu1 S7 109.6(2) 10_464 27_465
S7 Cd1 S8 111.22(19) . .
S7 Cd1 S8 111.21(19) . 29_565
S8 Cd1 S8 106.0(3) . 29_565
S7 Cd1 S5 116.2(3) . .
S8 Cd1 S5 105.7(2) . .
S8 Cd1 S5 105.8(2) 29_565 .
S7 Cd2 S8 111.1(2) . 27_465
S7 Cd2 S6 111.8(3) . .
S8 Cd2 S6 106.0(2) 27_465 .
S7 Cd2 S3 115.5(3) . .
S8 Cd2 S3 106.2(2) 27_465 .
S6 Cd2 S3 105.6(2) . .
O1 In1 S2 102.2(10) . .
O1 In1 S1 103.3(5) . 29_565
S2 In1 S1 115.0(2) . 29_565
O1 In1 S1 103.3(5) . .
S2 In1 S1 115.0(2) . .
S1 In1 S1 115.4(4) 29_565 .
S1 In2 S9 108.5(3) . 27_465
S1 In2 S3 108.7(2) . .
S9 In2 S3 109.3(2) 27_465 .
S1 In2 S5 108.6(3) . .
S9 In2 S5 110.0(2) 27_465 .
S3 In2 S5 111.7(3) . .
S2 In3 S4 109.2(3) . .
S2 In3 S3 108.6(2) . .
S4 In3 S3 109.86(19) . .
S2 In3 S3 108.6(2) . 29_565
S4 In3 S3 109.86(19) . 29_565
S3 In3 S3 110.7(3) . 29_565
S4 In4 S4 107.9(4) 10_464 .
S4 In4 S6 108.48(13) 10_464 .
S4 In4 S6 108.48(13) . .
S4 In4 S6 108.48(13) 10_464 10_464
S4 In4 S6 108.48(13) . 10_464
S6 In4 S6 114.8(4) . 10_464
S9 In5 S9 108.2(3) 7_455 .
S9 In5 S8 108.3(2) 7_455 7_455
S9 In5 S8 109.2(2) . 7_455
S9 In5 S8 109.2(2) 7_455 .
S9 In5 S8 108.3(2) . .
S8 In5 S8 113.5(3) 7_455 .
In2 S1 In1 102.2(3) . .
In3 S2 In1 103.0(4) . .
Cd2 S3 In2 107.2(2) . .
Cd2 S3 In3 107.3(2) . .
In2 S3 In3 110.0(3) . .
In3 S4 In4 108.7(3) . .
In2 S5 In2 109.3(3) 29_565 .
In2 S5 Cd1 106.6(3) 29_565 .
In2 S5 Cd1 106.6(3) . .
Cd2 S6 In7 104.4(3) . 22
Cd2 S6 Cd2 104.4(3) . 22
In7 S6 Cd2 0.00(9) 22 22
Cd2 S6 In4 106.1(2) . .
In7 S6 In4 106.1(2) 22 .
Cd2 S6 In4 106.1(2) 22 .
Cu1 S7 Cd1 113.1(3) . .
Cu1 S7 In7 113.1(2) . 29_565
Cd1 S7 In7 105.5(2) . 29_565
Cu1 S7 Cd2 113.1(2) . 29_565
Cd1 S7 Cd2 105.5(2) . 29_565
In7 S7 Cd2 0.00(8) 29_565 29_565
Cu1 S7 Cd2 113.1(2) . .
Cd1 S7 Cd2 105.5(2) . .
In7 S7 Cd2 105.8(3) 29_565 .
Cd2 S7 Cd2 105.8(3) 29_565 .
Cd1 S8 In7 105.3(2) . 20_666
Cd1 S8 Cd2 105.3(2) . 20_666
In7 S8 Cd2 0.00(9) 20_666 20_666
Cd1 S8 In5 106.9(2) . .
In7 S8 In5 106.8(2) 20_666 .
Cd2 S8 In5 106.8(2) 20_666 .
In2 S9 In5 108.5(3) 20_666 .

loop_
_geom_bond_atom_site_label_1
_geom_bond_atom_site_label_2
_geom_bond_distance
_geom_bond_site_symmetry_2
Cu1 S7 2.250(9) .
Cu1 S7 2.250(9) 20_666
Cu1 S7 2.250(9) 10_464
Cu1 S7 2.250(9) 27_465
Cd1 S7 2.463(8) .
Cd1 S8 2.481(6) .
Cd1 S8 2.481(6) 29_565
Cd1 S5 2.499(10) .
Cd2 S7 2.465(5) .
Cd2 S8 2.486(6) 27_465
Cd2 S6 2.490(5) .
Cd2 S3 2.491(6) .
In1 O1 2.42(3) .
In1 S2 2.442(11) .
In1 S1 2.442(8) 29_565
In1 S1 2.442(8) .
In2 S1 2.416(7) .
In2 S9 2.428(7) 27_465
In2 S3 2.493(7) .
In2 S5 2.499(5) .
In3 S2 2.395(11) .
In3 S4 2.413(9) .
In3 S3 2.499(7) .
In3 S3 2.499(7) 29_565
In4 S4 2.425(9) 10_464
In4 S4 2.425(9) .
In4 S6 2.511(9) .
In4 S6 2.511(9) 10_464
In5 S9 2.436(7) 7_455
In5 S9 2.436(7) .
In5 S8 2.495(6) 7_455
In5 S8 2.495(6) .
S5 In2 2.499(5) 29_565
S6 In7 2.491(5) 22
S6 Cd2 2.491(5) 22
S7 In7 2.465(5) 29_565
S7 Cd2 2.465(5) 29_565
S8 In7 2.486(6) 20_666
S8 Cd2 2.486(6) 20_666
S9 In2 2.428(7) 20_666
